data_4311598
loop_
_publ_author_name
'Bobby D. Ellis'
'Charles L. B. Macdonald'

_publ_contact_author 'Charles L. B. Macdonald'
_publ_contact_author_email cmacd@uwindsor.ca
_publ_section_title
;
 Stabilized Arsenic(I) Iodide: A Ready Source of Arsenic Iodide Fragments
 and a Useful Reagent for the Generation of Clusters
;
_journal_name_full 'Inorganic Chemistry'
_journal_page_first 5981
_journal_page_last 5986
_journal_paper_doi 10.1021/ic049281s
_journal_volume 43
_journal_year 2004
_chemical_formula_moiety '[C26 H25 O2 P2] [As3 I4] [C H2 Cl2]'
_chemical_formula_sum 'C27 H27 As3 Cl2 I4 O2 P2'
_chemical_formula_weight 1248.69
_chemical_name_common '[Ph2P(O)CH2CH2P(OH)Ph2]2[As6I8] . 2 CH2Cl2'
_chemical_name_systematic
;
?
;
_space_group_IT_number 2
_symmetry_cell_setting triclinic
_symmetry_space_group_name_Hall '-P 1'
_symmetry_space_group_name_H-M 'P -1'
_atom_sites_solution_hydrogens geom
_atom_sites_solution_primary direct
_atom_sites_solution_secondary difmap
_audit_creation_method SHELXL-97
_cell_angle_alpha 79.6010(10)
_cell_angle_beta 88.6590(10)
_cell_angle_gamma 74.8660(10)
_cell_formula_units_Z 2
_cell_length_a 11.7825(7)
_cell_length_b 12.4177(7)
_cell_length_c 13.1465(7)
_cell_measurement_reflns_used 5107
_cell_measurement_temperature 173(2)
_cell_measurement_theta_max 27.51
_cell_measurement_theta_min 2.36
_cell_volume 1825.71(18)
_computing_cell_refinement 'Bruker SMART'
_computing_data_collection 'Bruker SMART'
_computing_data_reduction 'Bruker SAINT'
_computing_molecular_graphics 'Bruker SHELXTL'
_computing_publication_material 'Bruker SHELXTL'
_computing_structure_refinement 'SHELXL-97 (Sheldrick, 1997)'
_computing_structure_solution 'SIR97 (Altomare, 1997)'
_diffrn_ambient_temperature 173(2)
_diffrn_measured_fraction_theta_full 0.992
_diffrn_measured_fraction_theta_max 0.992
_diffrn_measurement_device_type 'CCD area detector'
_diffrn_measurement_method 'phi and omega scans'
_diffrn_radiation_monochromator graphite
_diffrn_radiation_source 'fine-focus sealed tube'
_diffrn_radiation_type MoK\a
_diffrn_radiation_wavelength 0.71073
_diffrn_reflns_av_R_equivalents 0.0239
_diffrn_reflns_av_sigmaI/netI 0.0372
_diffrn_reflns_limit_h_max 15
_diffrn_reflns_limit_h_min -15
_diffrn_reflns_limit_k_max 16
_diffrn_reflns_limit_k_min -16
_diffrn_reflns_limit_l_max 17
_diffrn_reflns_limit_l_min -17
_diffrn_reflns_number 17948
_diffrn_reflns_theta_full 27.52
_diffrn_reflns_theta_max 27.52
_diffrn_reflns_theta_min 1.73
_exptl_absorpt_coefficient_mu 6.370
_exptl_absorpt_correction_type SADABS
_exptl_crystal_colour yellow
_exptl_crystal_density_diffrn 2.271
_exptl_crystal_density_meas 0
_exptl_crystal_density_method 'not measured'
_exptl_crystal_description prism
_exptl_crystal_F_000 1160
_exptl_crystal_size_max 0.30
_exptl_crystal_size_mid 0.30
_exptl_crystal_size_min 0.20
_refine_diff_density_max 1.208
_refine_diff_density_min -1.168
_refine_diff_density_rms 0.179
_refine_ls_extinction_method none
_refine_ls_goodness_of_fit_ref 1.068
_refine_ls_hydrogen_treatment mixed
_refine_ls_matrix_type full
_refine_ls_number_parameters 365
_refine_ls_number_reflns 8338
_refine_ls_number_restraints 0
_refine_ls_restrained_S_all 1.068
_refine_ls_R_factor_all 0.0406
_refine_ls_R_factor_gt 0.0325
_refine_ls_shift/su_max 0.001
_refine_ls_shift/su_mean 0.000
_refine_ls_structure_factor_coef Fsqd
_refine_ls_weighting_details 'calc w=1/[\s^2^(Fo^2^)+(0.0425P)^2^+0.0000P] where P=(Fo^2^+2Fc^2^)/3'
_refine_ls_weighting_scheme calc
_refine_ls_wR_factor_gt 0.0802
_refine_ls_wR_factor_ref 0.0835
_reflns_number_gt 7084
_reflns_number_total 8338
_reflns_threshold_expression >2sigma(I)
_cod_data_source_file ic049281ssi20040706_063143_3.cif
_cod_data_source_block p1bz2
_cod_depositor_comments
;
The following automatic conversions were performed:
'_symmetry_cell_setting' value 'Triclinic' changed to 'triclinic'
according to '/home/saulius/struct/CIF-dictionaries/cif_core.dic'
dictionary named 'cif_core.dic' version 2.4.1 from 2010-06-29.

Automatic conversion script
Id: cif_fix_enum 1527 2010-12-29 10:47:43Z saulius 
;
_cod_database_code 4311598

loop_
_symmetry_equiv_pos_as_xyz
'x, y, z'
'-x, -y, -z'

loop_
_atom_site_label
_atom_site_type_symbol
_atom_site_fract_x
_atom_site_fract_y
_atom_site_fract_z
_atom_site_U_iso_or_equiv
_atom_site_adp_type
_atom_site_occupancy
_atom_site_symmetry_multiplicity
_atom_site_calc_flag
_atom_site_refinement_flags
_atom_site_disorder_assembly
_atom_site_disorder_group
C1 C -0.1251(3) 0.4306(3) -0.3204(3) 0.0257(9) Uani 1 1 d . . .
H1A H -0.1223 0.3834 -0.2527 0.031 Uiso 1 1 calc R . .
H1B H -0.0772 0.3848 -0.3660 0.031 Uiso 1 1 calc R . .
C2 C -0.0732(3) 0.5304(3) -0.3118(3) 0.0261(9) Uani 1 1 d . . .
H2A H -0.0876 0.5486 -0.2431 0.031 Uiso 1 1 calc R . .
H2B H -0.1145 0.5963 -0.3611 0.031 Uiso 1 1 calc R . .
C11 C -0.3188(4) 0.3573(3) -0.3920(3) 0.0263(9) Uani 1 1 d . . .
C12 C -0.2934(4) 0.2569(4) -0.3203(4) 0.0387(11) Uani 1 1 d . . .
H12 H -0.2513 0.2514 -0.2598 0.046 Uiso 1 1 calc R . .
C13 C -0.3304(5) 0.1653(4) -0.3384(4) 0.0421(12) Uani 1 1 d . . .
H13 H -0.3128 0.0981 -0.2903 0.051 Uiso 1 1 calc R . .
C14 C -0.3931(4) 0.1731(4) -0.4275(4) 0.0403(11) Uani 1 1 d . . .
H14 H -0.4182 0.1114 -0.4396 0.048 Uiso 1 1 calc R . .
C15 C -0.4186(4) 0.2721(4) -0.4984(4) 0.0418(12) Uani 1 1 d . . .
H15 H -0.4609 0.2767 -0.5585 0.050 Uiso 1 1 calc R . .
C16 C -0.3829(4) 0.3648(4) -0.4825(4) 0.0330(10) Uani 1 1 d . . .
H16 H -0.4011 0.4315 -0.5312 0.040 Uiso 1 1 calc R . .
C21 C -0.3700(3) 0.5439(4) -0.2776(3) 0.0253(9) Uani 1 1 d . . .
C22 C -0.4466(4) 0.4898(4) -0.2194(4) 0.0342(10) Uani 1 1 d . . .
H22 H -0.4493 0.4177 -0.2277 0.041 Uiso 1 1 calc R . .
C23 C -0.5186(4) 0.5445(4) -0.1489(4) 0.0396(11) Uani 1 1 d . . .
H23 H -0.5703 0.5091 -0.1106 0.048 Uiso 1 1 calc R . .
C24 C -0.5140(4) 0.6503(4) -0.1352(4) 0.0409(12) Uani 1 1 d . . .
H24 H -0.5610 0.6855 -0.0865 0.049 Uiso 1 1 calc R . .
C25 C -0.4397(4) 0.7041(4) -0.1939(4) 0.0361(11) Uani 1 1 d . . .
H25 H -0.4385 0.7767 -0.1859 0.043 Uiso 1 1 calc R . .
C26 C -0.3670(4) 0.6518(4) -0.2642(3) 0.0306(9) Uani 1 1 d . . .
H26 H -0.3162 0.6884 -0.3026 0.037 Uiso 1 1 calc R . .
C31 C 0.1693(4) 0.4202(3) -0.2252(3) 0.0260(9) Uani 1 1 d . . .
C32 C 0.2763(4) 0.3490(4) -0.2444(4) 0.0397(11) Uani 1 1 d . . .
H32 H 0.2991 0.3450 -0.3122 0.048 Uiso 1 1 calc R . .
C33 C 0.3496(5) 0.2836(4) -0.1622(4) 0.0477(13) Uani 1 1 d . . .
H33 H 0.4210 0.2348 -0.1747 0.057 Uiso 1 1 calc R . .
C34 C 0.3159(5) 0.2915(4) -0.0621(4) 0.0468(14) Uani 1 1 d . . .
H34 H 0.3647 0.2479 -0.0069 0.056 Uiso 1 1 calc R . .
C35 C 0.2114(5) 0.3630(4) -0.0439(4) 0.0417(12) Uani 1 1 d . . .
H35 H 0.1898 0.3687 0.0238 0.050 Uiso 1 1 calc R . .
C36 C 0.1366(4) 0.4274(4) -0.1251(3) 0.0323(10) Uani 1 1 d . . .
H36 H 0.0649 0.4752 -0.1120 0.039 Uiso 1 1 calc R . .
C41 C 0.1111(4) 0.6405(3) -0.3599(3) 0.0256(9) Uani 1 1 d . . .
C42 C 0.1867(4) 0.6709(4) -0.2973(3) 0.0295(9) Uani 1 1 d . . .
H42 H 0.2241 0.6196 -0.2399 0.035 Uiso 1 1 calc R . .
C43 C 0.2062(4) 0.7780(4) -0.3207(4) 0.0401(11) Uani 1 1 d . . .
H43 H 0.2573 0.7983 -0.2793 0.048 Uiso 1 1 calc R . .
C44 C 0.1498(5) 0.8547(4) -0.4055(4) 0.0416(12) Uani 1 1 d . . .
H44 H 0.1627 0.9266 -0.4207 0.050 Uiso 1 1 calc R . .
C45 C 0.0739(4) 0.8247(4) -0.4682(4) 0.0407(11) Uani 1 1 d . . .
H45 H 0.0365 0.8762 -0.5255 0.049 Uiso 1 1 calc R . .
C46 C 0.0545(4) 0.7190(4) -0.4450(3) 0.0324(10) Uani 1 1 d . . .
H46 H 0.0031 0.6993 -0.4865 0.039 Uiso 1 1 calc R . .
C100 C 0.3213(7) 0.1172(8) -0.3869(8) 0.121(4) Uani 1 1 d . . .
H10A H 0.2597 0.1315 -0.3371 0.145 Uiso 1 1 calc R . .
H10B H 0.3660 0.1729 -0.3884 0.145 Uiso 1 1 calc R . .
O1 O -0.2821(3) 0.5655(2) -0.4691(2) 0.0288(6) Uani 1 1 d . . .
O2 O 0.1088(2) 0.4443(2) -0.4273(2) 0.0281(6) Uani 1 1 d . . .
P1 P -0.27492(9) 0.47799(9) -0.36945(8) 0.0228(2) Uani 1 1 d . . .
P2 P 0.08224(9) 0.50404(9) -0.33475(8) 0.0227(2) Uani 1 1 d . . .
Cl1 Cl 0.4175(2) -0.0239(2) -0.34660(15) 0.0932(7) Uani 1 1 d . . .
Cl2 Cl 0.25956(18) 0.13210(16) -0.5059(2) 0.0966(7) Uani 1 1 d . . .
As1 As -0.11117(4) 0.13387(3) 0.07802(3) 0.02460(10) Uani 1 1 d . . .
As2 As 0.09065(4) 0.13248(3) 0.02307(3) 0.02558(10) Uani 1 1 d . . .
As3 As 0.17493(4) -0.07327(3) 0.07401(3) 0.02558(10) Uani 1 1 d . . .
I1 I -0.18613(3) 0.35132(2) -0.02360(2) 0.03367(8) Uani 1 1 d . . .
I2 I 0.14285(3) 0.16324(3) 0.21179(2) 0.03854(9) Uani 1 1 d . . .
I3 I 0.37328(3) -0.05644(3) -0.01635(3) 0.04867(10) Uani 1 1 d . . .
I4 I 0.04791(3) 0.10850(2) -0.20626(2) 0.03296(8) Uani 1 1 d . . .
H1 H -0.206(6) 0.555(5) -0.511(5) 0.08(2) Uiso 1 1 d . . .

loop_
_atom_site_aniso_label
_atom_site_aniso_U_11
_atom_site_aniso_U_22
_atom_site_aniso_U_33
_atom_site_aniso_U_23
_atom_site_aniso_U_13
_atom_site_aniso_U_12
C1 0.021(2) 0.028(2) 0.027(2) -0.0043(17) 0.0015(16) -0.0040(16)
C2 0.024(2) 0.029(2) 0.026(2) -0.0069(17) 0.0017(16) -0.0058(17)
C11 0.023(2) 0.025(2) 0.031(2) -0.0081(17) 0.0041(17) -0.0049(17)
C12 0.045(3) 0.040(3) 0.034(3) -0.005(2) -0.006(2) -0.017(2)
C13 0.048(3) 0.030(2) 0.048(3) -0.002(2) 0.001(2) -0.013(2)
C14 0.035(3) 0.040(3) 0.053(3) -0.019(2) 0.006(2) -0.015(2)
C15 0.035(3) 0.050(3) 0.044(3) -0.018(2) -0.009(2) -0.010(2)
C16 0.029(2) 0.035(2) 0.034(2) -0.0123(19) -0.0031(19) -0.0009(19)
C21 0.0183(19) 0.032(2) 0.024(2) -0.0056(17) -0.0022(16) -0.0043(16)
C22 0.032(2) 0.034(2) 0.037(3) -0.003(2) 0.007(2) -0.012(2)
C23 0.031(2) 0.053(3) 0.036(3) -0.008(2) 0.011(2) -0.013(2)
C24 0.035(3) 0.055(3) 0.032(3) -0.017(2) 0.010(2) -0.006(2)
C25 0.035(3) 0.038(3) 0.037(3) -0.014(2) 0.001(2) -0.006(2)
C26 0.024(2) 0.037(2) 0.032(2) -0.0093(19) 0.0018(18) -0.0079(18)
C31 0.027(2) 0.026(2) 0.028(2) -0.0042(17) -0.0050(17) -0.0120(17)
C32 0.036(3) 0.043(3) 0.037(3) -0.010(2) -0.003(2) -0.003(2)
C33 0.040(3) 0.040(3) 0.055(3) -0.009(2) -0.018(3) 0.005(2)
C34 0.060(4) 0.035(3) 0.045(3) 0.005(2) -0.025(3) -0.017(3)
C35 0.066(4) 0.038(3) 0.025(2) -0.001(2) -0.005(2) -0.023(3)
C36 0.038(3) 0.033(2) 0.026(2) -0.0038(18) 0.0013(19) -0.011(2)
C41 0.023(2) 0.029(2) 0.025(2) -0.0087(17) 0.0080(16) -0.0044(17)
C42 0.029(2) 0.037(2) 0.026(2) -0.0082(18) 0.0041(17) -0.0120(19)
C43 0.038(3) 0.041(3) 0.051(3) -0.019(2) 0.009(2) -0.019(2)
C44 0.052(3) 0.029(2) 0.046(3) -0.006(2) 0.013(2) -0.016(2)
C45 0.045(3) 0.032(2) 0.038(3) -0.001(2) 0.005(2) -0.004(2)
C46 0.031(2) 0.035(2) 0.029(2) -0.0062(19) 0.0011(18) -0.0050(19)
C100 0.082(5) 0.151(8) 0.202(10) -0.147(8) 0.100(6) -0.089(6)
O1 0.0263(16) 0.0290(16) 0.0273(16) -0.0007(12) 0.0022(13) -0.0036(13)
O2 0.0256(15) 0.0341(16) 0.0273(15) -0.0110(13) 0.0015(12) -0.0088(13)
P1 0.0201(5) 0.0247(5) 0.0229(5) -0.0040(4) 0.0002(4) -0.0048(4)
P2 0.0196(5) 0.0263(5) 0.0230(5) -0.0071(4) 0.0002(4) -0.0057(4)
Cl1 0.1210(17) 0.1119(16) 0.0648(11) 0.0019(11) -0.0120(11) -0.0728(14)
Cl2 0.0812(13) 0.0530(10) 0.145(2) 0.0076(11) 0.0098(13) -0.0159(9)
As1 0.0223(2) 0.0255(2) 0.0268(2) -0.00830(17) 0.00296(17) -0.00552(17)
As2 0.0218(2) 0.0234(2) 0.0335(2) -0.00790(17) 0.00108(17) -0.00758(17)
As3 0.0218(2) 0.0245(2) 0.0305(2) -0.00641(17) -0.00252(17) -0.00483(17)
I1 0.03641(17) 0.02377(14) 0.03686(17) -0.00523(12) 0.00429(13) -0.00135(12)
I2 0.04112(18) 0.04008(18) 0.04012(18) -0.01806(14) -0.00443(14) -0.01282(14)
I3 0.01948(15) 0.04165(19) 0.0866(3) -0.01529(18) 0.00973(16) -0.00933(13)
I4 0.03477(17) 0.03192(16) 0.02939(16) -0.00092(12) 0.00455(12) -0.00727(12)

loop_
_atom_type_symbol
_atom_type_description
_atom_type_scat_dispersion_real
_atom_type_scat_dispersion_imag
_atom_type_scat_source
C C 0.0033 0.0016 'International Tables Vol C Tables 4.2.6.8 and 6.1.1.4'
H H 0.0000 0.0000 'International Tables Vol C Tables 4.2.6.8 and 6.1.1.4'
O O 0.0106 0.0060 'International Tables Vol C Tables 4.2.6.8 and 6.1.1.4'
P P 0.1023 0.0942 'International Tables Vol C Tables 4.2.6.8 and 6.1.1.4'
Cl Cl 0.1484 0.1585 'International Tables Vol C Tables 4.2.6.8 and 6.1.1.4'
As As 0.0499 2.0058 'International Tables Vol C Tables 4.2.6.8 and 6.1.1.4'
I I -0.4742 1.8119 'International Tables Vol C Tables 4.2.6.8 and 6.1.1.4'

loop_
_geom_angle_atom_site_label_1
_geom_angle_atom_site_label_2
_geom_angle_atom_site_label_3
_geom_angle
_geom_angle_site_symmetry_1
_geom_angle_site_symmetry_3
_geom_angle_publ_flag
C2 C1 P1 112.1(3) . . ?
C1 C2 P2 114.4(3) . . ?
C12 C11 C16 119.3(4) . . ?
C12 C11 P1 121.3(3) . . ?
C16 C11 P1 119.4(3) . . ?
C13 C12 C11 120.3(4) . . ?
C14 C13 C12 120.1(5) . . ?
C15 C14 C13 119.8(4) . . ?
C14 C15 C16 121.4(5) . . ?
C15 C16 C11 119.1(4) . . ?
C26 C21 C22 119.6(4) . . ?
C26 C21 P1 118.8(3) . . ?
C22 C21 P1 121.6(3) . . ?
C23 C22 C21 119.4(4) . . ?
C24 C23 C22 120.6(4) . . ?
C23 C24 C25 119.7(4) . . ?
C24 C25 C26 120.9(4) . . ?
C25 C26 C21 119.8(4) . . ?
C36 C31 C32 120.0(4) . . ?
C36 C31 P2 122.9(3) . . ?
C32 C31 P2 117.1(3) . . ?
C31 C32 C33 119.8(5) . . ?
C34 C33 C32 119.7(5) . . ?
C35 C34 C33 120.1(5) . . ?
C34 C35 C36 120.8(5) . . ?
C31 C36 C35 119.6(5) . . ?
C42 C41 C46 119.4(4) . . ?
C42 C41 P2 122.3(3) . . ?
C46 C41 P2 118.3(3) . . ?
C43 C42 C41 119.9(4) . . ?
C44 C43 C42 120.1(4) . . ?
C43 C44 C45 120.3(4) . . ?
C46 C45 C44 119.6(5) . . ?
C45 C46 C41 120.8(4) . . ?
Cl2 C100 Cl1 111.5(3) . . ?
O1 P1 C11 111.43(19) . . ?
O1 P1 C21 108.25(18) . . ?
C11 P1 C21 109.36(19) . . ?
O1 P1 C1 109.20(18) . . ?
C11 P1 C1 108.11(19) . . ?
C21 P1 C1 110.50(19) . . ?
O2 P2 C31 109.94(18) . . ?
O2 P2 C41 111.96(18) . . ?
C31 P2 C41 108.75(19) . . ?
O2 P2 C2 108.26(17) . . ?
C31 P2 C2 112.4(2) . . ?
C41 P2 C2 105.48(19) . . ?
As3 As1 As2 97.47(2) 2 . ?
As3 As1 I1 88.128(18) 2 . ?
As2 As1 I1 89.219(18) . . ?
As3 As1 I4 49.918(14) 2 . ?
As2 As1 I4 48.777(13) . . ?
I1 As1 I4 79.020(12) . . ?
As3 As2 As1 96.46(2) . . ?
As3 As2 I2 90.398(19) . . ?
As1 As2 I2 89.725(18) . . ?
As3 As2 I4 91.652(17) . . ?
As1 As2 I4 95.118(17) . . ?
I2 As2 I4 174.495(18) . . ?
As1 As3 As2 98.73(2) 2 . ?
As1 As3 I3 90.364(19) 2 . ?
As2 As3 I3 90.608(19) . . ?
As1 As3 I4 49.491(14) 2 . ?
As2 As3 I4 50.966(14) . . ?
I3 As3 I4 79.948(15) . . ?
As2 I4 As3 37.382(10) . . ?
As2 I4 As1 36.104(10) . . ?
As3 I4 As1 53.086(9) . . ?

loop_
_geom_bond_atom_site_label_1
_geom_bond_atom_site_label_2
_geom_bond_distance
_geom_bond_site_symmetry_2
_geom_bond_publ_flag
C1 C2 1.539(5) . ?
C1 P1 1.804(4) . ?
C2 P2 1.803(4) . ?
C11 C12 1.388(6) . ?
C11 C16 1.400(6) . ?
C11 P1 1.781(4) . ?
C12 C13 1.379(6) . ?
C13 C14 1.374(7) . ?
C14 C15 1.370(7) . ?
C15 C16 1.373(6) . ?
C21 C26 1.391(6) . ?
C21 C22 1.397(6) . ?
C21 P1 1.788(4) . ?
C22 C23 1.389(6) . ?
C23 C24 1.372(7) . ?
C24 C25 1.378(7) . ?
C25 C26 1.378(6) . ?
C31 C36 1.374(6) . ?
C31 C32 1.386(6) . ?
C31 P2 1.783(4) . ?
C32 C33 1.391(7) . ?
C33 C34 1.378(8) . ?
C34 C35 1.362(8) . ?
C35 C36 1.387(6) . ?
C41 C42 1.391(6) . ?
C41 C46 1.396(6) . ?
C41 P2 1.786(4) . ?
C42 C43 1.388(6) . ?
C43 C44 1.383(7) . ?
C44 C45 1.392(7) . ?
C45 C46 1.370(6) . ?
C100 Cl2 1.699(10) . ?
C100 Cl1 1.815(10) . ?
O1 P1 1.533(3) . ?
O2 P2 1.521(3) . ?
As1 As3 2.4563(6) 2 ?
As1 As2 2.4656(6) . ?
As1 I1 2.7136(5) . ?
As1 I4 4.1676(5) . ?
As2 As3 2.4599(6) . ?
As2 I2 2.6862(5) . ?
As2 I4 3.1472(6) . ?
As3 As1 2.4563(6) 2 ?
As3 I3 2.6367(6) . ?
As3 I4 4.0500(5) . ?
